data_2200469
loop_
_publ_author_name
'Hill, Nicholas J.'
'Levason, William'
'Reid, Gillian'
'Webster, Michael'

_publ_section_title
;
 1,2-Bis(diphenylarsino)ethane
;
_journal_issue 8
_journal_name_full 'Acta Crystallographica Section E'
_journal_page_first o700
_journal_page_last o701
_journal_paper_doi 10.1107/S1600536801010959
_journal_volume 57
_journal_year 2001
_chemical_formula_iupac 'C26 H24 As2'
_chemical_formula_moiety 'C26 H24 As2'
_chemical_formula_sum 'C26 H24 As2'
_chemical_formula_weight 486.29
_chemical_name_systematic 1,2-bis(diphenylarsino)ethane
_space_group_IT_number 14
_symmetry_cell_setting monoclinic
_symmetry_space_group_name_Hall '-P 2yn'
_symmetry_space_group_name_H-M 'P 1 21/n 1'
_audit_creation_method 'template + SHELXL-97 + hand editing'
_cell_angle_alpha 90.00
_cell_angle_beta 100.341(8)
_cell_angle_gamma 90.00
_cell_formula_units_Z 2
_cell_length_a 9.0780(10)
_cell_length_b 5.761(2)
_cell_length_c 21.372(2)
_cell_measurement_reflns_used 25
_cell_measurement_temperature 150(2)
_cell_measurement_theta_max 23.8
_cell_measurement_theta_min 19.2
_cell_volume 1099.6(4)
_computing_cell_refinement 'MSC/AFC Diffractometer Control Software'
_computing_data_collection
;
MSC/AFC Diffractometer Control Software
(Molecular Structure Corporation, 1988)
;
_computing_data_reduction 'teXsan for Windows  (Molecular Structure Corporation, 1997-1999)'
_computing_molecular_graphics 'ORTEPII (Johnson, 1976)'
_computing_structure_refinement 'SHELXL97 (Sheldrick, 1997)'
_computing_structure_solution 'SHELXS86 (Sheldrick, 1990)'
_diffrn_ambient_temperature 150(2)
_diffrn_measured_fraction_theta_full .998
_diffrn_measured_fraction_theta_max .998
_diffrn_measurement_device_type 'Rigaku AFC-7S'
_diffrn_measurement_method \w-2\q
_diffrn_radiation_monochromator graphite
_diffrn_radiation_source 'fine-focus sealed tube'
_diffrn_radiation_type MoK\a
_diffrn_radiation_wavelength .71073
_diffrn_reflns_av_R_equivalents .0160
_diffrn_reflns_av_sigmaI/netI .0259
_diffrn_reflns_limit_h_max 10
_diffrn_reflns_limit_h_min 0
_diffrn_reflns_limit_k_max 6
_diffrn_reflns_limit_k_min 0
_diffrn_reflns_limit_l_max 24
_diffrn_reflns_limit_l_min -25
_diffrn_reflns_number 2061
_diffrn_reflns_theta_full 24.97
_diffrn_reflns_theta_max 24.97
_diffrn_reflns_theta_min 2.31
_diffrn_standards_decay_% 0
_diffrn_standards_interval_count 150
_diffrn_standards_number 3
_exptl_absorpt_coefficient_mu 3.047
_exptl_absorpt_correction_T_max .314
_exptl_absorpt_correction_T_min .224
_exptl_absorpt_correction_type '\y scan'
_exptl_absorpt_process_details '(North et al., 1968)'
_exptl_crystal_colour colourless
_exptl_crystal_density_diffrn 1.469
_exptl_crystal_density_method 'not measured'
_exptl_crystal_description needle
_exptl_crystal_F_000 492
_exptl_crystal_size_max .60
_exptl_crystal_size_mid .45
_exptl_crystal_size_min .38
_refine_diff_density_max .232
_refine_diff_density_min -.440
_refine_ls_extinction_method none
_refine_ls_goodness_of_fit_ref 1.096
_refine_ls_hydrogen_treatment refU
_refine_ls_matrix_type full
_refine_ls_number_parameters 128
_refine_ls_number_reflns 1932
_refine_ls_number_restraints 0
_refine_ls_restrained_S_all 1.096
_refine_ls_R_factor_all .0311
_refine_ls_R_factor_gt .0241
_refine_ls_shift/su_max .007
_refine_ls_shift/su_mean .001
_refine_ls_structure_factor_coef Fsqd
_refine_ls_weighting_details 'w=1/[\s^2^(Fo^2^)+(0.032P)^2^+0.5P] where P = (Fo^2^+2Fc^2^)/3'
_refine_ls_weighting_scheme calc
_refine_ls_wR_factor_ref .0665
_reflns_number_gt 1700
_reflns_number_total 1932
_reflns_threshold_expression I>2\s(I)
_cod_data_source_file cv6037.cif
_cod_data_source_block I
_cod_original_sg_symbol_H-M 'P 21/n'
_cod_database_code 2200469
_cod_database_fobs_code 2200469

loop_
_symmetry_equiv_pos_as_xyz
'x, y, z'
'x+1/2, -y+1/2, z+1/2'
'-x, -y, -z'
'-x-1/2, y-1/2, -z-1/2'

loop_
_atom_site_label
_atom_site_fract_x
_atom_site_fract_y
_atom_site_fract_z
_atom_site_U_iso_or_equiv
_atom_site_adp_type
_atom_site_calc_flag
_atom_site_refinement_flags
_atom_site_occupancy
_atom_site_disorder_assembly
_atom_site_disorder_group
_atom_site_type_symbol
As1 .70352(3) .21943(4) .051511(11) .02686(11) Uani d . 1 . . As
C1 .5816(3) -.0362(4) .00791(11) .0283(5) Uani d . 1 . . C
H1A .6179 -.0770 -.0317 .045(2) Uiso calc R 1 . . H
H1B .5917 -.1750 .0357 .045(2) Uiso calc R 1 . . H
C2 .8936(3) .0559(5) .07924(11) .0298(6) Uani d . 1 . . C
C3 .9284(3) -.1583(5) .05606(13) .0376(6) Uani d . 1 . . C
H3 .8545 -.2411 .0275 .045(2) Uiso calc R 1 . . H
C4 1.0703(4) -.2526(6) .07429(17) .0515(9) Uani d . 1 . . C
H4 1.0928 -.3989 .0578 .045(2) Uiso calc R 1 . . H
C5 1.1782(3) -.1375(7) .11570(17) .0589(10) Uani d . 1 . . C
H5 1.2751 -.2031 .1279 .045(2) Uiso calc R 1 . . H
C6 1.1447(3) .0753(7) .13961(15) .0556(10) Uani d . 1 . . C
H6 1.2192 .1559 .1684 .045(2) Uiso calc R 1 . . H
C7 1.0037(3) .1724(6) .12201(13) .0412(7) Uani d . 1 . . C
H7 .9818 .3182 .1390 .045(2) Uiso calc R 1 . . H
C8 .6284(3) .2035(4) .13179(11) .0258(5) Uani d . 1 . . C
C9 .5453(3) .3902(4) .14893(12) .0318(6) Uani d . 1 . . C
H9 .5250 .5202 .1214 .045(2) Uiso calc R 1 . . H
C10 .4924(3) .3864(5) .20615(12) .0352(6) Uani d . 1 . . C
H10 .4355 .5132 .2174 .045(2) Uiso calc R 1 . . H
C11 .5224(3) .1988(5) .24640(13) .0353(6) Uani d . 1 . . C
H11 .4868 .1972 .2856 .045(2) Uiso calc R 1 . . H
C12 .6041(3) .0128(5) .23007(12) .0333(6) Uani d . 1 . . C
H12 .6242 -.1164 .2579 .045(2) Uiso calc R 1 . . H
C13 .6566(3) .0151(5) .17289(11) .0297(5) Uani d . 1 . . C
H13 .7123 -.1132 .1618 .045(2) Uiso calc R 1 . . H

loop_
_atom_site_aniso_label
_atom_site_aniso_U_11
_atom_site_aniso_U_22
_atom_site_aniso_U_33
_atom_site_aniso_U_12
_atom_site_aniso_U_13
_atom_site_aniso_U_23
As1 .02922(16) .02813(17) .02292(16) -.00342(10) .00383(11) .00190(10)
C1 .0296(13) .0321(13) .0230(12) -.0022(11) .0042(10) -.0030(10)
C2 .0257(13) .0398(15) .0246(13) -.0041(11) .0065(10) .0058(11)
C3 .0379(15) .0428(16) .0344(15) .0029(13) .0124(12) .0065(13)
C4 .0519(19) .056(2) .054(2) .0174(16) .0288(17) .0229(16)
C5 .0305(16) .091(3) .058(2) .0135(18) .0170(15) .040(2)
C6 .0301(15) .089(3) .0447(18) -.0183(17) -.0018(13) .0208(19)
C7 .0351(14) .0522(18) .0369(15) -.0138(14) .0077(12) .0047(14)
C8 .0248(12) .0300(13) .0212(12) -.0046(10) .0004(9) -.0028(10)
C9 .0348(14) .0256(13) .0338(14) .0000(11) .0029(11) .0000(11)
C10 .0346(14) .0375(15) .0335(14) .0038(12) .0062(11) -.0077(12)
C11 .0335(14) .0485(17) .0242(13) -.0034(12) .0064(11) -.0058(12)
C12 .0353(14) .0392(15) .0248(12) -.0006(12) .0042(10) .0030(11)
C13 .0302(13) .0329(13) .0251(12) .0015(11) .0025(10) -.0007(11)

loop_
_atom_type_symbol
_atom_type_description
_atom_type_scat_dispersion_real
_atom_type_scat_dispersion_imag
_atom_type_scat_source
C C .0033 .0016 'International Tables Vol C Tables 4.2.6.8 and 6.1.1.4'
H H .0000 .0000 'International Tables Vol C Tables 4.2.6.8 and 6.1.1.4'
As As .0499 2.0058 'International Tables Vol C Tables 4.2.6.8 and 6.1.1.4'

loop_
_geom_angle_atom_site_label_1
_geom_angle_atom_site_label_2
_geom_angle_atom_site_label_3
_geom_angle_site_symmetry_1
_geom_angle
_geom_angle_publ_flag
C8 As1 C2 . 97.95(10) y
C8 As1 C1 . 97.18(10) y
C2 As1 C1 . 99.93(11) y
C1 C1 As1 3_655 110.0(2) y
C1 C1 H1A 3_655 109.7 ?
As1 C1 H1A . 109.7 ?
C1 C1 H1B 3_655 109.7 ?
As1 C1 H1B . 109.7 ?
H1A C1 H1B . 108.2 ?
C3 C2 C7 . 118.6(3) y
C3 C2 As1 . 124.3(2) y
C7 C2 As1 . 117.0(2) y
C2 C3 C4 . 120.5(3) ?
C2 C3 H3 . 119.8 ?
C4 C3 H3 . 119.8 ?
C5 C4 C3 . 120.8(3) ?
C5 C4 H4 . 119.6 ?
C3 C4 H4 . 119.6 ?
C4 C5 C6 . 119.3(3) ?
C4 C5 H5 . 120.3 ?
C6 C5 H5 . 120.3 ?
C5 C6 C7 . 120.7(3) ?
C5 C6 H6 . 119.6 ?
C7 C6 H6 . 119.6 ?
C6 C7 C2 . 120.0(3) ?
C6 C7 H7 . 120.0 ?
C2 C7 H7 . 120.0 ?
C13 C8 C9 . 118.8(2) y
C13 C8 As1 . 122.43(19) y
C9 C8 As1 . 118.81(19) y
C10 C9 C8 . 120.3(2) ?
C10 C9 H9 . 119.8 ?
C8 C9 H9 . 119.8 ?
C11 C10 C9 . 120.0(2) ?
C11 C10 H10 . 120.0 ?
C9 C10 H10 . 120.0 ?
C10 C11 C12 . 120.3(2) ?
C10 C11 H11 . 119.8 ?
C12 C11 H11 . 119.8 ?
C11 C12 C13 . 119.9(3) ?
C11 C12 H12 . 120.0 ?
C13 C12 H12 . 120.0 ?
C12 C13 C8 . 120.7(2) ?
C12 C13 H13 . 119.7 ?
C8 C13 H13 . 119.7 ?

loop_
_geom_bond_atom_site_label_1
_geom_bond_atom_site_label_2
_geom_bond_site_symmetry_2
_geom_bond_distance
_geom_bond_publ_flag
As1 C8 . 1.959(2) y
As1 C2 . 1.962(3) y
As1 C1 . 1.973(2) y
C1 C1 3_655 1.518(5) y
C1 H1A . .9900 ?
C1 H1B . .9900 ?
C2 C3 . 1.387(4) ?
C2 C7 . 1.399(4) ?
C3 C4 . 1.388(4) ?
C3 H3 . .9500 ?
C4 C5 . 1.368(5) ?
C4 H4 . .9500 ?
C5 C6 . 1.383(5) ?
C5 H5 . .9500 ?
C6 C7 . 1.385(4) ?
C6 H6 . .9500 ?
C7 H7 . .9500 ?
C8 C13 . 1.391(3) ?
C8 C9 . 1.400(4) ?
C9 C10 . 1.392(4) ?
C9 H9 . .9500 ?
C10 C11 . 1.378(4) ?
C10 H10 . .9500 ?
C11 C12 . 1.383(4) ?
C11 H11 . .9500 ?
C12 C13 . 1.389(3) ?
C12 H12 . .9500 ?
C13 H13 . .9500 ?
